data_2212084
loop_
_publ_author_name
'Zhang, Shu Hua'
'Feng, Xiao-Zhen'
'Li, Guang Zhao'
'Jing, Li Xia'
'Liu, Zheng'

_publ_section_title
;[2-(3,5-Dibromo-2-oxidobenzylamino)-3-phenylpropanoato-\k^3^<i>N</i>,<i>O</i>,<i>O</i>'](1,10-phenanthroline-\k^2^<i>N</i>,<i>N</i>')zinc(II)
 dihydrate
;
_journal_coeditor_code CI2225
_journal_issue 2
_journal_name_full 'Acta Crystallographica Section E'
_journal_page_first m396
_journal_page_last m398
_journal_paper_doi 10.1107/S1600536807000177
_journal_volume 63
_journal_year 2007
_chemical_formula_iupac '[Zn (C16 H13 Br2 N O3 ) (C12 H8 N2 )] , 2H2 O'
_chemical_formula_moiety '[Zn (C16 H13 Br2 N O3 ) (C12 H8 N2 )] , 2H2 O'
_chemical_formula_sum 'C28 H25 Br2 N3 O5 Zn'
_chemical_formula_weight 708.72
_chemical_name_systematic
;
{2-[(3,5-Dibromo-2-oxidophenyl)methylamino]-3-phenylpropanoato-k^3^N,O,O'}
(1,10-phenanthroline-k^2^N,N')zinc(II) dihydrate
;
_space_group_IT_number 14
_symmetry_cell_setting monoclinic
_symmetry_space_group_name_Hall '-P 2ybc'
_symmetry_space_group_name_H-M 'P 1 21/c 1'
_atom_sites_solution_hydrogens geom
_atom_sites_solution_primary direct
_atom_sites_solution_secondary difmap
_audit_creation_method SHELXL-97
_cell_angle_alpha 90.00
_cell_angle_beta 107.101(2)
_cell_angle_gamma 90.00
_cell_formula_units_Z 4
_cell_length_a 9.5929(11)
_cell_length_b 25.969(3)
_cell_length_c 11.9430(13)
_cell_measurement_reflns_used 5694
_cell_measurement_temperature 294(2)
_cell_measurement_theta_max 27.5
_cell_measurement_theta_min 1
_cell_volume 2843.7(6)
_computing_cell_refinement 'SAINT (Bruker, 2004)'
_computing_data_collection 'SMART (Bruker, 2004)'
_computing_data_reduction SAINT
_computing_molecular_graphics 'SHELXTL (Sheldrick, 1997b)'
_computing_publication_material SHELXTL
_computing_structure_refinement 'SHELXL97 (Sheldrick, 1997a)'
_computing_structure_solution 'SHELXS97 (Sheldrick, 1997a)'
_diffrn_ambient_temperature 294(2)
_diffrn_measured_fraction_theta_full 0.997
_diffrn_measured_fraction_theta_max 0.997
_diffrn_measurement_device_type 'Bruker SMART CCD area-detector'
_diffrn_measurement_method '\f and \w scans'
_diffrn_radiation_monochromator graphite
_diffrn_radiation_source 'fine-focus sealed tube'
_diffrn_radiation_type MoK\a
_diffrn_radiation_wavelength 0.71073
_diffrn_reflns_av_R_equivalents 0.0870
_diffrn_reflns_av_sigmaI/netI 0.1213
_diffrn_reflns_limit_h_max 11
_diffrn_reflns_limit_h_min -12
_diffrn_reflns_limit_k_max 32
_diffrn_reflns_limit_k_min -33
_diffrn_reflns_limit_l_max 15
_diffrn_reflns_limit_l_min -12
_diffrn_reflns_number 18930
_diffrn_reflns_theta_full 27.56
_diffrn_reflns_theta_max 27.56
_diffrn_reflns_theta_min 1.57
_diffrn_standards_number 0
_exptl_absorpt_coefficient_mu 3.716
_exptl_absorpt_correction_T_max 0.690
_exptl_absorpt_correction_T_min 0.299
_exptl_absorpt_correction_type multi-scan
_exptl_absorpt_process_details '(SADABS; Sheldrick, 1996)'
_exptl_crystal_colour colourless
_exptl_crystal_density_diffrn 1.655
_exptl_crystal_density_method 'not measured'
_exptl_crystal_description Plate
_exptl_crystal_F_000 1416
_exptl_crystal_size_max 0.34
_exptl_crystal_size_mid 0.28
_exptl_crystal_size_min 0.10
_refine_diff_density_max 0.930
_refine_diff_density_min -1.192
_refine_ls_extinction_method none
_refine_ls_goodness_of_fit_ref 0.970
_refine_ls_hydrogen_treatment constr
_refine_ls_matrix_type full
_refine_ls_number_parameters 352
_refine_ls_number_reflns 6547
_refine_ls_number_restraints 0
_refine_ls_restrained_S_all 0.970
_refine_ls_R_factor_all 0.1604
_refine_ls_R_factor_gt 0.0543
_refine_ls_shift/su_max 0.001
_refine_ls_shift/su_mean <0.001
_refine_ls_structure_factor_coef Fsqd
_refine_ls_weighting_details 'calc w=1/[\s^2^(Fo^2^)+(0.0638P)^2^+3.5289P] where P=(Fo^2^+2Fc^2^)/3'
_refine_ls_weighting_scheme calc
_refine_ls_wR_factor_gt 0.1192
_refine_ls_wR_factor_ref 0.1650
_reflns_number_gt 2965
_reflns_number_total 6547
_reflns_threshold_expression I>2\s(I)
_cod_data_source_file ci2225.cif
_cod_data_source_block I
_cod_depositor_comments
;
The following automatic conversions were performed:
'_symmetry_cell_setting' value 'Monoclinic' changed to 'monoclinic'
according to '/home/saulius/struct/CIF-dictionaries/cif_core.dic'
dictionary named 'cif_core.dic' version 2.4.1 from 2010-06-29.

Automatic conversion script
Id: cif_fix_enum 1527 2010-12-29 10:47:43Z saulius 

The following automatic conversions were performed:

'_symmetry_cell_setting' value 'Monoclinic' changed to 'monoclinic'
according to /home/saulius/struct/CIF-dictionaries/cif_core.dic
dictionary named 'cif_core.dic' version 2.4.1 from 2010-06-29.

Automatic conversion script
Id: cif_fix_values 1715 2011-07-08 13:25:40Z adriana 
;
_cod_original_sg_symbol_H-M 'P 21/c'
_cod_database_code 2212084
_cod_database_fobs_code 2212084

loop_
_symmetry_equiv_pos_as_xyz
'x, y, z'
'-x, y+1/2, -z+1/2'
'-x, -y, -z'
'x, -y-1/2, z-1/2'

loop_
_atom_site_type_symbol
_atom_site_label
_atom_site_fract_x
_atom_site_fract_y
_atom_site_fract_z
_atom_site_U_iso_or_equiv
_atom_site_adp_type
_atom_site_calc_flag
_atom_site_refinement_flags
_atom_site_occupancy
Br Br1 0.49859(9) 0.00194(3) 0.81733(7) 0.0637(3) Uani d . 1
Br Br2 0.80993(14) 0.14671(4) 1.15012(8) 0.1247(5) Uani d . 1
Zn Zn1 0.23347(8) 0.13833(3) 0.62993(6) 0.0379(2) Uani d . 1
O O1 0.2344(5) 0.17181(17) 0.4732(3) 0.0489(11) Uani d . 1
O O2 0.4166(5) 0.09892(16) 0.6683(3) 0.0469(11) Uani d . 1
O O3 0.2689(6) 0.2474(2) 0.3979(4) 0.0783(17) Uani d . 1
N N1 0.3210(5) 0.20988(18) 0.6926(4) 0.0366(12) Uani d . 1
H H1B 0.2934 0.2197 0.7561 0.044 Uiso d R 1
N N2 0.1735(5) 0.11288(18) 0.7854(4) 0.0405(12) Uani d . 1
N N3 0.0548(5) 0.09340(18) 0.5547(4) 0.0378(12) Uani d . 1
C C1 0.2691(7) 0.2463(2) 0.5956(5) 0.0420(16) Uani d . 1
H H1A 0.3401 0.2744 0.6067 0.050 Uiso calc R 1
C C2 0.2575(7) 0.2205(3) 0.4794(6) 0.0484(17) Uani d . 1
C C3 0.1207(7) 0.2695(2) 0.5940(6) 0.0516(18) Uani d . 1
H H3A 0.1344 0.2887 0.6661 0.062 Uiso calc R 1
H H3B 0.0929 0.2941 0.5300 0.062 Uiso calc R 1
C C4 -0.0049(7) 0.2332(2) 0.5814(6) 0.0476(17) Uani d . 1
C C5 -0.0951(8) 0.2193(3) 0.4717(7) 0.062(2) Uani d . 1
H H5A -0.0742 0.2310 0.4048 0.074 Uiso calc R 1
C C6 -0.2152(9) 0.1884(3) 0.4604(8) 0.073(2) Uani d . 1
H H6A -0.2754 0.1796 0.3865 0.088 Uiso calc R 1
C C7 -0.2457(9) 0.1704(3) 0.5596(10) 0.078(3) Uani d . 1
H H7A -0.3266 0.1495 0.5524 0.094 Uiso calc R 1
C C8 -0.1566(9) 0.1834(3) 0.6692(8) 0.072(2) Uani d . 1
H H8A -0.1762 0.1709 0.7359 0.086 Uiso calc R 1
C C9 -0.0377(8) 0.2151(3) 0.6795(6) 0.0522(18) Uani d . 1
H H9A 0.0209 0.2245 0.7535 0.063 Uiso calc R 1
C C10 0.4826(7) 0.2039(2) 0.7227(5) 0.0440(16) Uani d . 1
H H10A 0.5287 0.2360 0.7552 0.053 Uiso calc R 1
H H10B 0.5087 0.1969 0.6517 0.053 Uiso calc R 1
C C11 0.5404(7) 0.1610(2) 0.8098(5) 0.0408(15) Uani d . 1
C C12 0.6298(7) 0.1712(3) 0.9208(6) 0.0557(19) Uani d . 1
H H12A 0.6551 0.2050 0.9433 0.067 Uiso calc R 1
C C13 0.6818(8) 0.1321(3) 0.9982(6) 0.064(2) Uani d . 1
C C14 0.6452(8) 0.0819(3) 0.9693(6) 0.060(2) Uani d . 1
H H14A 0.6800 0.0556 1.0231 0.072 Uiso calc R 1
C C15 0.5544(7) 0.0711(2) 0.8572(6) 0.0467(17) Uani d . 1
C C16 0.5010(7) 0.1098(2) 0.7747(5) 0.0409(15) Uani d . 1
C C17 -0.0040(7) 0.0856(2) 0.4407(6) 0.0442(16) Uani d . 1
H H17A 0.0360 0.1025 0.3887 0.053 Uiso calc R 1
C C18 -0.1242(7) 0.0530(3) 0.3956(6) 0.0541(19) Uani d . 1
H H18A -0.1610 0.0476 0.3153 0.065 Uiso calc R 1
C C19 -0.1859(7) 0.0297(3) 0.4709(6) 0.0530(19) Uani d . 1
H H19A -0.2657 0.0081 0.4422 0.064 Uiso calc R 1
C C20 -0.1297(7) 0.0379(2) 0.5924(6) 0.0441(16) Uani d . 1
C C21 -0.1875(8) 0.0148(3) 0.6765(7) 0.061(2) Uani d . 1
H H21A -0.2668 -0.0074 0.6521 0.073 Uiso calc R 1
C C22 -0.1285(8) 0.0246(3) 0.7922(7) 0.061(2) Uani d . 1
H H22A -0.1692 0.0093 0.8457 0.073 Uiso calc R 1
C C23 -0.0054(7) 0.0578(2) 0.8343(6) 0.0491(17) Uani d . 1
C C24 0.0608(8) 0.0701(3) 0.9526(6) 0.060(2) Uani d . 1
H H24A 0.0233 0.0563 1.0096 0.072 Uiso calc R 1
C C25 0.1778(8) 0.1017(3) 0.9852(6) 0.0541(19) Uani d . 1
H H25A 0.2211 0.1097 1.0636 0.065 Uiso calc R 1
C C26 0.2320(8) 0.1219(2) 0.8973(5) 0.0488(17) Uani d . 1
H H26A 0.3142 0.1428 0.9199 0.059 Uiso calc R 1
C C27 0.0568(6) 0.0803(2) 0.7530(5) 0.0386(15) Uani d . 1
C C28 -0.0062(6) 0.0704(2) 0.6306(6) 0.0385(15) Uani d . 1
O O1W 0.3519(11) 0.1287(3) 0.2945(6) 0.170(4) Uani d . 1
H H1WB 0.3355 0.1554 0.3295 0.204 Uiso d R 1
H H1WA 0.2623 0.1215 0.2777 0.204 Uiso d R 1
O O2W 0.4820(5) 0.0545(2) 0.4845(5) 0.0827(17) Uani d . 1
H H2WB 0.4535 0.0790 0.4345 0.099 Uiso d R 1
H H2WA 0.4737 0.0641 0.5503 0.099 Uiso d R 1

loop_
_atom_site_aniso_label
_atom_site_aniso_U_11
_atom_site_aniso_U_22
_atom_site_aniso_U_33
_atom_site_aniso_U_12
_atom_site_aniso_U_13
_atom_site_aniso_U_23
Br1 0.0648(5) 0.0493(4) 0.0709(5) -0.0102(4) 0.0103(4) 0.0024(4)
Br2 0.1705(11) 0.1065(8) 0.0534(6) -0.0640(8) -0.0352(6) 0.0164(5)
Zn1 0.0434(4) 0.0370(4) 0.0331(4) -0.0036(3) 0.0109(3) -0.0011(3)
O1 0.062(3) 0.055(3) 0.031(2) -0.004(2) 0.017(2) 0.002(2)
O2 0.047(3) 0.058(3) 0.031(2) 0.009(2) 0.005(2) -0.010(2)
O3 0.109(4) 0.087(4) 0.044(3) -0.009(3) 0.030(3) 0.029(3)
N1 0.045(3) 0.040(3) 0.029(3) -0.003(2) 0.017(2) 0.004(2)
N2 0.043(3) 0.037(3) 0.042(3) -0.006(2) 0.013(3) 0.004(2)
N3 0.042(3) 0.036(3) 0.033(3) 0.002(2) 0.008(2) 0.000(2)
C1 0.051(4) 0.034(3) 0.046(4) -0.006(3) 0.022(3) 0.009(3)
C2 0.049(4) 0.059(4) 0.042(4) 0.001(4) 0.020(3) 0.015(4)
C3 0.055(4) 0.038(4) 0.062(4) 0.004(3) 0.018(4) 0.009(3)
C4 0.051(4) 0.039(4) 0.057(5) 0.007(3) 0.024(4) -0.001(3)
C5 0.053(5) 0.066(5) 0.066(5) 0.015(4) 0.017(4) 0.002(4)
C6 0.047(5) 0.080(6) 0.088(7) 0.018(4) 0.012(5) -0.010(5)
C7 0.053(5) 0.054(5) 0.137(9) 0.017(4) 0.043(6) 0.000(6)
C8 0.065(6) 0.067(5) 0.097(7) 0.024(5) 0.047(5) 0.003(5)
C9 0.054(5) 0.049(4) 0.057(5) 0.002(4) 0.020(4) -0.003(3)
C10 0.045(4) 0.045(4) 0.041(4) -0.011(3) 0.010(3) 0.001(3)
C11 0.042(4) 0.048(4) 0.033(3) -0.008(3) 0.012(3) 0.000(3)
C12 0.057(5) 0.061(4) 0.046(4) -0.024(4) 0.009(3) 0.000(4)
C13 0.070(5) 0.068(5) 0.041(4) -0.028(4) -0.003(4) 0.006(4)
C14 0.056(5) 0.063(5) 0.053(5) -0.011(4) 0.004(4) 0.019(4)
C15 0.042(4) 0.050(4) 0.045(4) -0.007(3) 0.007(3) 0.001(3)
C16 0.039(4) 0.049(4) 0.040(4) 0.003(3) 0.019(3) 0.002(3)
C17 0.047(4) 0.039(3) 0.043(4) 0.001(3) 0.008(3) -0.002(3)
C18 0.044(4) 0.058(4) 0.052(4) 0.002(4) 0.001(4) -0.007(4)
C19 0.037(4) 0.048(4) 0.063(5) -0.003(3) -0.003(4) -0.002(4)
C20 0.037(4) 0.038(3) 0.053(4) 0.000(3) 0.007(3) 0.007(3)
C21 0.041(4) 0.054(4) 0.083(6) -0.011(3) 0.010(4) 0.011(4)
C22 0.043(4) 0.071(5) 0.072(5) -0.011(4) 0.020(4) 0.020(4)
C23 0.047(4) 0.048(4) 0.054(4) 0.006(3) 0.018(3) 0.014(3)
C24 0.072(5) 0.064(5) 0.048(5) 0.004(4) 0.026(4) 0.019(4)
C25 0.068(5) 0.055(4) 0.037(4) -0.001(4) 0.013(4) 0.004(3)
C26 0.070(5) 0.043(4) 0.034(4) 0.005(3) 0.016(3) 0.002(3)
C27 0.039(4) 0.038(3) 0.036(4) 0.005(3) 0.008(3) 0.008(3)
C28 0.034(4) 0.030(3) 0.051(4) 0.003(3) 0.011(3) 0.006(3)
O1W 0.247(10) 0.170(8) 0.087(5) 0.108(7) 0.040(6) -0.011(5)
O2W 0.080(4) 0.098(4) 0.071(4) 0.010(3) 0.023(3) -0.025(3)

loop_
_atom_type_symbol
_atom_type_description
_atom_type_scat_dispersion_real
_atom_type_scat_dispersion_imag
_atom_type_scat_source
C C 0.0033 0.0016 'International Tables Vol C Tables 4.2.6.8 and 6.1.1.4'
H H 0.0000 0.0000 'International Tables Vol C Tables 4.2.6.8 and 6.1.1.4'
Br Br -0.2901 2.4595 'International Tables Vol C Tables 4.2.6.8 and 6.1.1.4'
N N 0.0061 0.0033 'International Tables Vol C Tables 4.2.6.8 and 6.1.1.4'
O O 0.0106 0.0060 'International Tables Vol C Tables 4.2.6.8 and 6.1.1.4'
Zn Zn 0.2839 1.4301 'International Tables Vol C Tables 4.2.6.8 and 6.1.1.4'

loop_
_geom_angle_atom_site_label_1
_geom_angle_atom_site_label_2
_geom_angle_atom_site_label_3
_geom_angle
_geom_angle_publ_flag
O2 Zn1 N3 112.36(18) yes
O2 Zn1 O1 100.86(18) yes
N3 Zn1 O1 93.93(18) yes
O2 Zn1 N1 98.17(18) yes
N3 Zn1 N1 149.45(19) yes
O1 Zn1 N1 80.90(17) yes
O2 Zn1 N2 94.83(18) yes
N3 Zn1 N2 78.83(19) yes
O1 Zn1 N2 164.26(18) yes
N1 Zn1 N2 98.17(18) yes
C2 O1 Zn1 114.2(4) ?
C16 O2 Zn1 111.5(4) ?
C1 N1 C10 110.2(4) ?
C1 N1 Zn1 106.5(3) ?
C10 N1 Zn1 105.9(4) ?
C1 N1 H1B 111.4 ?
C10 N1 H1B 111.4 ?
Zn1 N1 H1B 111.3 ?
C26 N2 C27 118.0(6) ?
C26 N2 Zn1 131.9(4) ?
C27 N2 Zn1 110.0(4) ?
C17 N3 C28 118.8(5) ?
C17 N3 Zn1 125.8(4) ?
C28 N3 Zn1 115.4(4) ?
N1 C1 C2 110.9(5) ?
N1 C1 C3 111.2(5) ?
C2 C1 C3 110.1(5) ?
N1 C1 H1A 108.2 ?
C2 C1 H1A 108.2 ?
C3 C1 H1A 108.2 ?
O3 C2 O1 124.7(7) ?
O3 C2 C1 118.4(6) ?
O1 C2 C1 116.9(5) ?
C4 C3 C1 117.8(5) ?
C4 C3 H3A 107.9 ?
C1 C3 H3A 107.9 ?
C4 C3 H3B 107.9 ?
C1 C3 H3B 107.9 ?
H3A C3 H3B 107.2 ?
C9 C4 C5 118.5(7) ?
C9 C4 C3 120.3(6) ?
C5 C4 C3 121.1(6) ?
C6 C5 C4 121.0(7) ?
C6 C5 H5A 119.5 ?
C4 C5 H5A 119.5 ?
C5 C6 C7 119.7(8) ?
C5 C6 H6A 120.2 ?
C7 C6 H6A 120.2 ?
C8 C7 C6 120.1(8) ?
C8 C7 H7A 119.9 ?
C6 C7 H7A 119.9 ?
C7 C8 C9 119.7(8) ?
C7 C8 H8A 120.1 ?
C9 C8 H8A 120.1 ?
C4 C9 C8 121.0(7) ?
C4 C9 H9A 119.5 ?
C8 C9 H9A 119.5 ?
N1 C10 C11 112.8(5) ?
N1 C10 H10A 109.0 ?
C11 C10 H10A 109.0 ?
N1 C10 H10B 109.0 ?
C11 C10 H10B 109.0 ?
H10A C10 H10B 107.8 ?
C12 C11 C16 120.2(6) ?
C12 C11 C10 121.3(6) ?
C16 C11 C10 118.5(5) ?
C13 C12 C11 120.7(6) ?
C13 C12 H12A 119.7 ?
C11 C12 H12A 119.7 ?
C12 C13 C14 121.5(6) ?
C12 C13 Br2 120.1(5) ?
C14 C13 Br2 118.4(5) ?
C13 C14 C15 118.3(6) ?
C13 C14 H14A 120.8 ?
C15 C14 H14A 120.8 ?
C14 C15 C16 122.1(6) ?
C14 C15 Br1 118.8(5) ?
C16 C15 Br1 119.1(5) ?
O2 C16 C15 121.4(6) ?
O2 C16 C11 121.4(5) ?
C15 C16 C11 117.2(6) ?
N3 C17 C18 122.6(6) ?
N3 C17 H17A 118.7 ?
C18 C17 H17A 118.7 ?
C19 C18 C17 118.9(7) ?
C19 C18 H18A 120.5 ?
C17 C18 H18A 120.5 ?
C18 C19 C20 120.4(6) ?
C18 C19 H19A 119.8 ?
C20 C19 H19A 119.8 ?
C19 C20 C28 117.0(6) ?
C19 C20 C21 123.7(6) ?
C28 C20 C21 119.3(6) ?
C22 C21 C20 120.7(6) ?
C22 C21 H21A 119.6 ?
C20 C21 H21A 119.6 ?
C21 C22 C23 121.8(7) ?
C21 C22 H22A 119.1 ?
C23 C22 H22A 119.1 ?
C24 C23 C27 116.2(6) ?
C24 C23 C22 125.0(7) ?
C27 C23 C22 118.8(7) ?
C25 C24 C23 121.3(7) ?
C25 C24 H24A 119.4 ?
C23 C24 H24A 119.4 ?
C24 C25 C26 118.1(7) ?
C24 C25 H25A 120.9 ?
C26 C25 H25A 120.9 ?
N2 C26 C25 123.7(7) ?
N2 C26 H26A 118.2 ?
C25 C26 H26A 118.2 ?
N2 C27 C23 122.7(6) ?
N2 C27 C28 117.8(5) ?
C23 C27 C28 119.4(6) ?
N3 C28 C20 122.2(6) ?
N3 C28 C27 117.9(5) ?
C20 C28 C27 119.9(6) ?
H1WB O1W H1WA 88.6 ?
H2WB O2W H2WA 109.2 ?

loop_
_geom_bond_atom_site_label_1
_geom_bond_atom_site_label_2
_geom_bond_distance
_geom_bond_publ_flag
Br1 C15 1.896(6) ?
Br2 C13 1.907(7) ?
Zn1 O2 1.968(4) yes
Zn1 N3 2.049(5) yes
Zn1 O1 2.067(4) yes
Zn1 N1 2.085(5) yes
Zn1 N2 2.201(5) yes
O1 C2 1.282(8) ?
O2 C16 1.320(7) ?
O3 C2 1.228(7) ?
N1 C1 1.464(7) yes
N1 C10 1.492(7) yes
N1 H1B 0.91 ?
N2 C26 1.310(8) ?
N2 C27 1.365(7) ?
N3 C17 1.327(7) ?
N3 C28 1.354(7) ?
C1 C2 1.516(9) ?
C1 C3 1.541(9) ?
C1 H1A 0.98 ?
C3 C4 1.502(9) ?
C3 H3A 0.97 ?
C3 H3B 0.97 ?
C4 C9 1.382(9) ?
C4 C5 1.390(9) ?
C5 C6 1.377(10) ?
C5 H5A 0.93 ?
C6 C7 1.383(12) ?
C6 H6A 0.93 ?
C7 C8 1.378(11) ?
C7 H7A 0.93 ?
C8 C9 1.383(10) ?
C8 H8A 0.93 ?
C9 H9A 0.93 ?
C10 C11 1.513(8) ?
C10 H10A 0.97 ?
C10 H10B 0.97 ?
C11 C12 1.376(8) ?
C11 C16 1.413(8) ?
C12 C13 1.365(9) ?
C12 H12A 0.93 ?
C13 C14 1.368(10) ?
C14 C15 1.394(9) ?
C14 H14A 0.93 ?
C15 C16 1.394(8) ?
C17 C18 1.404(8) ?
C17 H17A 0.93 ?
C18 C19 1.357(9) ?
C18 H18A 0.93 ?
C19 C20 1.407(9) ?
C19 H19A 0.93 ?
C20 C28 1.415(8) ?
C20 C21 1.417(9) ?
C21 C22 1.354(10) ?
C21 H21A 0.93 ?
C22 C23 1.429(9) ?
C22 H22A 0.93 ?
C23 C24 1.406(9) ?
C23 C27 1.408(9) ?
C24 C25 1.351(9) ?
C24 H24A 0.93 ?
C25 C26 1.403(9) ?
C25 H25A 0.93 ?
C26 H26A 0.93 ?
C27 C28 1.432(8) ?
O1W H1WB 0.85 ?
O1W H1WA 0.84 ?
O2W H2WB 0.86 ?
O2W H2WA 0.85 ?

loop_
_geom_hbond_atom_site_label_D
_geom_hbond_atom_site_label_H
_geom_hbond_atom_site_label_A
_geom_hbond_site_symmetry_A
_geom_hbond_distance_DH
_geom_hbond_distance_HA
_geom_hbond_distance_DA
_geom_hbond_angle_DHA
N1 H1B O3 4_566 0.91 1.97 2.865(7) 167
O1W H1WB O1 . 0.85 2.25 2.914(9) 136
O2W H2WB O1W . 0.86 2.11 2.958(9) 169
O2W H2WA O2 . 0.85 1.89 2.712(6) 163
